data_4303891
loop_
_publ_author_name
'Michael F. Schettini'
'Guang Wu'
'Trevor W. Hayton'

_publ_section_title
;
Coordination of N-Donor Ligands to a Uranyl(V) \b-Diketiminate Complex
;
_journal_name_full 'Inorganic Chemistry'
_journal_page_first 11799
_journal_page_last 11808
_journal_paper_doi 10.1021/ic9018508
_journal_volume 48
_journal_year 2009
_chemical_formula_sum 'C49 H64 Cl4 F3 N4 O6 P S U'
_chemical_formula_weight 1304.90
_chemical_name_systematic
; 
 Uranyl(VI) Ar2nacnac 1-Methylimidazole Diphenylmethylphosphine Oxide Triflate 
;
_space_group_IT_number 2
_symmetry_cell_setting triclinic
_symmetry_space_group_name_Hall '-P 1'
_symmetry_space_group_name_H-M 'P -1'
_atom_sites_solution_hydrogens geom
_atom_sites_solution_primary direct
_atom_sites_solution_secondary difmap
_audit_creation_method SHELXL-97
_cell_angle_alpha 78.316(2)
_cell_angle_beta 85.237(2)
_cell_angle_gamma 61.488(2)
_cell_formula_units_Z 2
_cell_length_a 11.8610(14)
_cell_length_b 11.9228(14)
_cell_length_c 22.834(3)
_cell_measurement_temperature 150(2)
_cell_volume 2778.3(6)
_computing_structure_refinement 'SHELXL-97 (Sheldrick, 1997)'
_computing_structure_solution 'SHELXS-97 (Sheldrick, 1990)'
_diffrn_ambient_temperature 150(2)
_diffrn_measured_fraction_theta_full 0.976
_diffrn_measured_fraction_theta_max 0.976
_diffrn_measurement_device_type 'CCD Area Detector'
_diffrn_measurement_method 'Omega Scan'
_diffrn_radiation_monochromator graphite
_diffrn_radiation_source 'fine-focus sealed tube'
_diffrn_radiation_type MoK\a
_diffrn_radiation_wavelength 0.71073
_diffrn_reflns_av_R_equivalents 0.1418
_diffrn_reflns_av_sigmaI/netI 0.1154
_diffrn_reflns_limit_h_max 14
_diffrn_reflns_limit_h_min -14
_diffrn_reflns_limit_k_max 14
_diffrn_reflns_limit_k_min -14
_diffrn_reflns_limit_l_max 28
_diffrn_reflns_limit_l_min -27
_diffrn_reflns_number 23865
_diffrn_reflns_theta_full 26.37
_diffrn_reflns_theta_max 26.37
_diffrn_reflns_theta_min 0.91
_exptl_absorpt_coefficient_mu 3.238
_exptl_absorpt_correction_T_max 0.657
_exptl_absorpt_correction_T_min 0.452
_exptl_absorpt_correction_type empirical
_exptl_absorpt_process_details 'Psi Scan'
_exptl_crystal_colour Yellow-Brown
_exptl_crystal_density_diffrn 1.560
_exptl_crystal_density_method 'not measured'
_exptl_crystal_description Plates
_exptl_crystal_F_000 1304
_exptl_crystal_size_max 0.4
_exptl_crystal_size_mid 0.3
_exptl_crystal_size_min 0.05
_refine_diff_density_max 3.502
_refine_diff_density_min -2.887
_refine_diff_density_rms 0.212
_refine_ls_extinction_method none
_refine_ls_goodness_of_fit_ref 1.023
_refine_ls_hydrogen_treatment mixed
_refine_ls_matrix_type full
_refine_ls_number_parameters 624
_refine_ls_number_reflns 11072
_refine_ls_number_restraints 72
_refine_ls_restrained_S_all 1.033
_refine_ls_R_factor_all 0.0787
_refine_ls_R_factor_gt 0.0647
_refine_ls_shift/su_max 0.100
_refine_ls_shift/su_mean 0.002
_refine_ls_structure_factor_coef Fsqd
_refine_ls_weighting_details 'calc w=1/[\s^2^(Fo^2^)+(0.1067P)^2^+0.0000P] where P=(Fo^2^+2Fc^2^)/3'
_refine_ls_weighting_scheme calc
_refine_ls_wR_factor_gt 0.1668
_refine_ls_wR_factor_ref 0.1782
_reflns_number_gt 9030
_reflns_number_total 11072
_reflns_threshold_expression >2sigma(I)
_cod_data_source_file ic9018508_si_001_7.cif
_cod_data_source_block 8
_cod_depositor_comments
;
The following automatic conversions were performed:
'_symmetry_cell_setting' value 'Triclinic' changed to 'triclinic'
according to '/home/saulius/struct/CIF-dictionaries/cif_core.dic'
dictionary named 'cif_core.dic' version 2.4.1 from
2010-06-29.

'_exptl_absorpt_correction_type' value 'Empirical' changed to
'empirical' according to
'/home/saulius/struct/CIF-dictionaries/cif_core.dic' dictionary named
'cif_core.dic' version 2.4.1 from 2010-06-29.

Automatic conversion script
Id: cif_fix_enum 1527 2010-12-29 10:47:43Z saulius 
;
_cod_database_code 4303891

loop_
_symmetry_equiv_pos_as_xyz
'x, y, z'
'-x, -y, -z'

loop_
_atom_site_label
_atom_site_type_symbol
_atom_site_fract_x
_atom_site_fract_y
_atom_site_fract_z
_atom_site_U_iso_or_equiv
_atom_site_adp_type
_atom_site_occupancy
_atom_site_symmetry_multiplicity
_atom_site_calc_flag
_atom_site_refinement_flags
_atom_site_disorder_assembly
_atom_site_disorder_group
C1 C 0.5196(10) 0.5087(10) 0.6118(4) 0.049(2) Uani 1 1 d . . .
H1A H 0.5270 0.4968 0.6545 0.073 Uiso 1 1 calc R . .
H1B H 0.5664 0.4262 0.5995 0.073 Uiso 1 1 calc R . .
H1C H 0.4308 0.5469 0.6006 0.073 Uiso 1 1 calc R . .
C2 C 0.5748(9) 0.5991(9) 0.5813(4) 0.0396(19) Uani 1 1 d . . .
H2 H 0.665(9) 0.557(10) 0.594(4) 0.048 Uiso 1 1 calc . . .
C3 C 0.5739(12) 0.6077(12) 0.5141(4) 0.058(3) Uani 1 1 d . . .
H3A H 0.4869 0.6502 0.4996 0.086 Uiso 1 1 calc R . .
H3B H 0.6179 0.5219 0.5050 0.086 Uiso 1 1 calc R . .
H3C H 0.6163 0.6566 0.4952 0.086 Uiso 1 1 calc R . .
C4 C 0.5098(8) 0.7301(8) 0.5997(3) 0.0329(17) Uani 1 1 d . . .
C5 C 0.3750(9) 0.8040(10) 0.5971(4) 0.050(2) Uani 1 1 d . . .
H5 H 0.3265 0.7705 0.5846 0.060 Uiso 1 1 calc R . .
C6 C 0.3150(10) 0.9217(11) 0.6123(5) 0.061(3) Uani 1 1 d . . .
H6 H 0.2258 0.9682 0.6106 0.074 Uiso 1 1 calc R . .
C7 C 0.3852(10) 0.9742(10) 0.6304(4) 0.054(3) Uani 1 1 d . . .
H7 H 0.3415 1.0562 0.6404 0.064 Uiso 1 1 calc R . .
C8 C 0.5155(8) 0.9102(8) 0.6342(3) 0.0369(18) Uani 1 1 d . . .
C9 C 0.5869(9) 0.9751(8) 0.6496(4) 0.041(2) Uani 1 1 d . . .
H9 H 0.679(10) 0.916(10) 0.648(4) 0.049 Uiso 1 1 calc . . .
C10 C 0.5575(11) 1.1026(9) 0.6049(5) 0.056(3) Uani 1 1 d . . .
H10A H 0.4712 1.1673 0.6102 0.084 Uiso 1 1 calc R . .
H10B H 0.5670 1.0866 0.5648 0.084 Uiso 1 1 calc R . .
H10C H 0.6162 1.1328 0.6120 0.084 Uiso 1 1 calc R . .
C11 C 0.5552(12) 1.0071(9) 0.7130(4) 0.058(3) Uani 1 1 d . . .
H11A H 0.5954 1.0567 0.7199 0.088 Uiso 1 1 calc R . .
H11B H 0.5866 0.9278 0.7420 0.088 Uiso 1 1 calc R . .
H11C H 0.4639 1.0566 0.7165 0.088 Uiso 1 1 calc R . .
C12 C 0.5790(7) 0.7877(8) 0.6173(3) 0.0305(16) Uani 1 1 d . . .
C13 C 0.7846(7) 0.7241(7) 0.5724(3) 0.0275(15) Uani 1 1 d . . .
C14 C 0.7205(8) 0.8293(8) 0.5192(3) 0.0343(17) Uani 1 1 d . . .
H14A H 0.6292 0.8626 0.5218 0.051 Uiso 1 1 calc R . .
H14B H 0.7501 0.7943 0.4833 0.051 Uiso 1 1 calc R . .
H14C H 0.7412 0.8981 0.5186 0.051 Uiso 1 1 calc R . .
C15 C 0.9154(7) 0.6422(7) 0.5683(3) 0.0284(15) Uani 1 1 d . . .
H15 H 0.9563 0.6690 0.5363 0.034 Uiso 1 1 calc R . .
C16 C 0.9928(7) 0.5262(7) 0.6053(3) 0.0266(15) Uani 1 1 d . . .
C17 C 1.1254(8) 0.4467(9) 0.5836(4) 0.0380(19) Uani 1 1 d . . .
H17A H 1.1777 0.4864 0.5873 0.057 Uiso 1 1 calc R . .
H17B H 1.1208 0.4423 0.5424 0.057 Uiso 1 1 calc R . .
H17C H 1.1625 0.3605 0.6071 0.057 Uiso 1 1 calc R . .
C18 C 1.0317(7) 0.3624(7) 0.6940(3) 0.0270(15) Uani 1 1 d . . .
C19 C 1.1267(7) 0.3479(8) 0.7328(4) 0.0330(17) Uani 1 1 d . . .
C20 C 1.1670(8) 0.4519(9) 0.7291(4) 0.0379(19) Uani 1 1 d . . .
H20 H 1.114(9) 0.526(10) 0.698(4) 0.045 Uiso 1 1 calc . . .
C21 C 1.1509(9) 0.5006(10) 0.7881(4) 0.046(2) Uani 1 1 d . . .
H21A H 1.0621 0.5385 0.7989 0.069 Uiso 1 1 calc R . .
H21B H 1.1796 0.5648 0.7833 0.069 Uiso 1 1 calc R . .
H21C H 1.2009 0.4291 0.8191 0.069 Uiso 1 1 calc R . .
C22 C 1.3096(9) 0.4018(11) 0.7108(5) 0.055(3) Uani 1 1 d . . .
H22A H 1.3640 0.3356 0.7425 0.083 Uiso 1 1 calc R . .
H22B H 1.3296 0.4725 0.7035 0.083 Uiso 1 1 calc R . .
H22C H 1.3235 0.3664 0.6751 0.083 Uiso 1 1 calc R . .
C23 C 1.1899(8) 0.2319(9) 0.7719(4) 0.040(2) Uani 1 1 d . . .
H23 H 1.2521 0.2211 0.7979 0.048 Uiso 1 1 calc R . .
C24 C 1.1622(9) 0.1309(8) 0.7730(4) 0.041(2) Uani 1 1 d . . .
H24 H 1.2046 0.0538 0.8003 0.050 Uiso 1 1 calc R . .
C25 C 1.0732(8) 0.1439(8) 0.7344(4) 0.040(2) Uani 1 1 d . . .
H25 H 1.0579 0.0741 0.7350 0.048 Uiso 1 1 calc R . .
C26 C 1.0051(8) 0.2582(7) 0.6942(3) 0.0302(16) Uani 1 1 d . . .
C27 C 0.9063(8) 0.2721(8) 0.6503(4) 0.0344(18) Uani 1 1 d . . .
H27 H 0.845(9) 0.365(10) 0.640(4) 0.041 Uiso 1 1 calc . . .
C28 C 0.8293(11) 0.2010(10) 0.6757(5) 0.055(3) Uani 1 1 d . . .
H28A H 0.7604 0.2256 0.6485 0.083 Uiso 1 1 calc R . .
H28B H 0.7948 0.2237 0.7136 0.083 Uiso 1 1 calc R . .
H28C H 0.8844 0.1089 0.6808 0.083 Uiso 1 1 calc R . .
C29 C 0.9697(11) 0.2295(12) 0.5926(4) 0.059(3) Uani 1 1 d . . .
H29A H 1.0232 0.1370 0.5999 0.089 Uiso 1 1 calc R . .
H29B H 1.0211 0.2714 0.5781 0.089 Uiso 1 1 calc R . .
H29C H 0.9049 0.2531 0.5633 0.089 Uiso 1 1 calc R . .
C30 C 0.8804(8) 0.3380(8) 0.8372(4) 0.0346(17) Uani 1 1 d . . .
H30 H 0.8685 0.2919 0.8122 0.042 Uiso 1 1 calc R . .
C31 C 0.8860(8) 0.4911(9) 0.8725(3) 0.0376(19) Uani 1 1 d . . .
H31 H 0.8786 0.5708 0.8758 0.045 Uiso 1 1 calc R . .
C32 C 0.9283(9) 0.3860(10) 0.9156(4) 0.046(2) Uani 1 1 d . . .
H32 H 0.9551 0.3791 0.9539 0.055 Uiso 1 1 calc R . .
C33 C 0.9662(11) 0.1552(9) 0.9230(5) 0.064(3) Uani 1 1 d . . .
H33A H 0.9756 0.1029 0.8942 0.096 Uiso 1 1 calc R . .
H33B H 0.9034 0.1526 0.9518 0.096 Uiso 1 1 calc R . .
H33C H 1.0471 0.1220 0.9430 0.096 Uiso 1 1 calc R . .
C34 C 0.3529(9) 0.7454(10) 0.7631(4) 0.048(2) Uani 1 1 d . . .
H34A H 0.3184 0.8368 0.7477 0.072 Uiso 1 1 calc R . .
H34B H 0.2886 0.7291 0.7857 0.072 Uiso 1 1 calc R . .
H34C H 0.3785 0.6992 0.7304 0.072 Uiso 1 1 calc R . .
C35 C 0.4425(9) 0.7899(8) 0.8657(4) 0.0410(19) Uani 1 1 d U . .
C36 C 0.5198(15) 0.8381(12) 0.8780(5) 0.075(2) Uani 1 1 d U . .
H36 H 0.5957 0.8198 0.8573 0.091 Uiso 1 1 calc R . .
C37 C 0.4845(16) 0.9148(12) 0.9216(5) 0.075(2) Uani 1 1 d U . .
H37 H 0.5352 0.9502 0.9297 0.091 Uiso 1 1 calc R . .
C38 C 0.3754(15) 0.9370(12) 0.9520(5) 0.097(4) Uani 1 1 d DU . .
H38 H 0.3543 0.9861 0.9819 0.116 Uiso 1 1 calc R . .
C39 C 0.2933(11) 0.8913(10) 0.9412(4) 0.071(2) Uani 1 1 d DU . .
H39 H 0.2180 0.9103 0.9625 0.085 Uiso 1 1 calc R . .
C40 C 0.3277(12) 0.8156(10) 0.8971(4) 0.071(2) Uani 1 1 d U . .
H40 H 0.2755 0.7824 0.8885 0.085 Uiso 1 1 calc R . .
C41 C 0.5349(7) 0.5282(8) 0.8471(3) 0.0312(16) Uani 1 1 d . . .
C42 C 0.5834(9) 0.4870(8) 0.9050(4) 0.0395(19) Uani 1 1 d . . .
H42 H 0.5869 0.5453 0.9255 0.047 Uiso 1 1 calc R . .
C43 C 0.6269(10) 0.3582(10) 0.9322(5) 0.054(3) Uani 1 1 d . . .
H43 H 0.6606 0.3295 0.9709 0.065 Uiso 1 1 calc R . .
C44 C 0.6203(10) 0.2723(9) 0.9020(5) 0.050(2) Uani 1 1 d . . .
H44 H 0.6463 0.1868 0.9209 0.060 Uiso 1 1 calc R . .
C45 C 0.5766(10) 0.3118(8) 0.8456(4) 0.051(2) Uani 1 1 d . . .
H45 H 0.5773 0.2515 0.8252 0.061 Uiso 1 1 calc R . .
C46 C 0.5301(9) 0.4403(9) 0.8165(4) 0.042(2) Uani 1 1 d . . .
H46 H 0.4968 0.4669 0.7778 0.050 Uiso 1 1 calc R . .
C48 C 0.1999(16) 0.4165(15) 0.9604(7) 0.091(4) Uani 1 1 d . . .
H48A H 0.1214 0.4718 0.9370 0.109 Uiso 1 1 calc R . .
H48B H 0.1766 0.4025 1.0020 0.109 Uiso 1 1 calc R . .
C49 C 0.9542(10) 0.8575(11) 0.6380(5) 0.054(3) Uani 1 1 d . . .
H49A H 0.9416 0.7832 0.6373 0.065 Uiso 1 1 calc R . .
H49B H 0.8853 0.9137 0.6610 0.065 Uiso 1 1 calc R . .
C47 C 0.9140(14) 0.8856(11) 0.8447(4) 0.111(6) Uani 1 1 d D . .
Cl1 Cl 0.2834(4) 0.2621(3) 0.93579(14) 0.0816(9) Uani 1 1 d . . .
Cl2 Cl 0.2907(4) 0.4919(4) 0.95333(17) 0.0921(11) Uani 1 1 d . . .
Cl3 Cl 1.0976(3) 0.8038(4) 0.67394(18) 0.0902(11) Uani 1 1 d . . .
Cl4 Cl 0.9433(6) 0.9399(5) 0.56651(17) 0.126(2) Uani 1 1 d . . .
F1 F 1.0449(12) 0.8282(16) 0.8291(10) 0.162(5) Uiso 0.50 1 d PD . .
F2 F 0.8817(11) 1.0125(8) 0.8223(3) 0.118(3) Uani 1 1 d D . .
F3 F 0.868(2) 0.8519(17) 0.8030(8) 0.162(5) Uiso 0.50 1 d PD . .
F1B F 1.0028(19) 0.7905(18) 0.8132(9) 0.162(5) Uiso 0.50 1 d PD . .
F3B F 0.8062(16) 0.913(3) 0.8107(9) 0.162(5) Uiso 0.50 1 d PD . .
N1 N 0.7177(6) 0.7112(6) 0.6204(3) 0.0222(12) Uani 1 1 d . . .
N2 N 0.9541(5) 0.4844(6) 0.6579(3) 0.0227(12) Uani 1 1 d . . .
N3 N 0.8546(6) 0.4632(6) 0.8216(3) 0.0284(13) Uani 1 1 d . . .
N4 N 0.9247(7) 0.2893(7) 0.8926(3) 0.0403(17) Uani 1 1 d . . .
O1 O 0.8438(5) 0.6926(5) 0.7314(2) 0.0257(10) Uani 1 1 d . . .
O2 O 0.7138(4) 0.4916(5) 0.7132(2) 0.0233(10) Uani 1 1 d . . .
O3 O 0.5965(5) 0.7038(5) 0.7742(2) 0.0297(11) Uani 1 1 d . . .
O6A O 1.0353(12) 0.819(3) 0.9254(12) 0.129(5) Uiso 0.50 1 d PD . .
O4 O 0.9266(12) 0.7105(8) 0.9256(5) 0.103(4) Uani 1 1 d D . .
P1 P 0.48828(19) 0.69182(19) 0.80996(8) 0.0289(4) Uani 1 1 d . . .
S1 S 0.9038(5) 0.8408(3) 0.91494(14) 0.0907(13) Uani 1 1 d D . .
U1 U 0.77788(3) 0.59348(2) 0.721571(11) 0.02505(12) Uani 1 1 d . . .
O5A O 0.846(2) 0.9507(14) 0.9427(8) 0.129(5) Uiso 0.50 1 d PD . .
O5B O 0.7877(13) 0.9359(19) 0.9383(9) 0.129(5) Uiso 0.50 1 d PD . .
O6B O 0.9847(19) 0.872(3) 0.9452(11) 0.129(5) Uiso 0.50 1 d PD . .

loop_
_atom_site_aniso_label
_atom_site_aniso_U_11
_atom_site_aniso_U_22
_atom_site_aniso_U_33
_atom_site_aniso_U_23
_atom_site_aniso_U_13
_atom_site_aniso_U_12
C1 0.063(6) 0.065(6) 0.036(5) -0.002(4) -0.010(4) -0.046(6)
C2 0.045(5) 0.048(5) 0.033(4) -0.006(4) -0.008(4) -0.027(4)
C3 0.087(8) 0.075(7) 0.030(5) -0.004(5) 0.000(5) -0.056(7)
C4 0.036(4) 0.039(4) 0.026(4) 0.003(3) -0.007(3) -0.022(4)
C5 0.039(5) 0.053(6) 0.055(6) 0.010(5) -0.012(4) -0.025(5)
C6 0.039(5) 0.052(6) 0.074(7) 0.021(5) -0.015(5) -0.017(5)
C7 0.050(6) 0.041(5) 0.044(5) 0.009(4) -0.005(4) -0.007(5)
C8 0.041(5) 0.032(4) 0.025(4) 0.007(3) 0.001(3) -0.012(4)
C9 0.046(5) 0.021(4) 0.047(5) 0.000(4) -0.007(4) -0.010(4)
C10 0.080(7) 0.034(5) 0.047(6) 0.002(4) -0.002(5) -0.025(5)
C11 0.088(8) 0.031(5) 0.039(5) -0.002(4) -0.008(5) -0.015(5)
C12 0.033(4) 0.033(4) 0.023(4) 0.000(3) -0.001(3) -0.016(3)
C13 0.042(4) 0.027(4) 0.021(3) -0.002(3) -0.005(3) -0.022(3)
C14 0.050(5) 0.036(4) 0.019(4) -0.001(3) -0.001(3) -0.023(4)
C15 0.040(4) 0.027(4) 0.022(3) -0.001(3) 0.003(3) -0.021(3)
C16 0.033(4) 0.028(4) 0.025(4) -0.009(3) 0.005(3) -0.019(3)
C17 0.045(5) 0.039(5) 0.030(4) -0.007(3) 0.005(4) -0.020(4)
C18 0.033(4) 0.022(4) 0.024(4) -0.003(3) 0.004(3) -0.013(3)
C19 0.032(4) 0.030(4) 0.035(4) -0.006(3) 0.000(3) -0.013(3)
C20 0.040(5) 0.041(5) 0.035(4) -0.003(4) -0.004(4) -0.022(4)
C21 0.052(5) 0.052(6) 0.047(5) -0.015(4) -0.001(4) -0.033(5)
C22 0.045(5) 0.074(7) 0.061(6) -0.016(6) 0.002(5) -0.038(6)
C23 0.032(4) 0.045(5) 0.034(4) 0.000(4) -0.006(3) -0.012(4)
C24 0.045(5) 0.027(4) 0.033(4) 0.001(3) -0.003(4) -0.004(4)
C25 0.044(5) 0.020(4) 0.045(5) -0.004(3) 0.006(4) -0.009(4)
C26 0.038(4) 0.022(4) 0.027(4) -0.007(3) 0.002(3) -0.010(3)
C27 0.047(5) 0.022(4) 0.037(4) -0.010(3) 0.000(4) -0.016(4)
C28 0.073(7) 0.053(6) 0.060(6) -0.010(5) -0.002(5) -0.044(6)
C29 0.065(7) 0.073(7) 0.042(5) -0.025(5) 0.009(5) -0.031(6)
C30 0.034(4) 0.031(4) 0.033(4) -0.009(3) 0.000(3) -0.009(3)
C31 0.048(5) 0.048(5) 0.026(4) -0.013(4) 0.000(3) -0.028(4)
C32 0.053(5) 0.056(6) 0.026(4) 0.001(4) -0.009(4) -0.025(5)
C33 0.066(7) 0.031(5) 0.064(7) 0.016(5) -0.002(5) -0.006(5)
C34 0.051(5) 0.048(6) 0.044(5) 0.006(4) -0.014(4) -0.026(5)
C35 0.062(5) 0.019(4) 0.026(4) 0.000(3) 0.004(3) -0.008(4)
C36 0.147(7) 0.065(5) 0.036(4) -0.016(4) 0.009(4) -0.066(5)
C37 0.147(7) 0.065(5) 0.036(4) -0.016(4) 0.009(4) -0.066(5)
C38 0.180(11) 0.050(7) 0.037(6) -0.009(5) 0.037(7) -0.041(8)
C39 0.080(5) 0.043(4) 0.033(3) 0.007(3) 0.020(3) 0.009(3)
C40 0.080(5) 0.043(4) 0.033(3) 0.007(3) 0.020(3) 0.009(3)
C41 0.030(4) 0.029(4) 0.029(4) 0.005(3) -0.003(3) -0.013(3)
C42 0.046(5) 0.033(4) 0.034(4) 0.003(3) -0.008(4) -0.016(4)
C43 0.060(6) 0.039(5) 0.046(5) 0.014(4) -0.011(5) -0.017(5)
C44 0.053(6) 0.029(5) 0.060(6) 0.008(4) -0.001(5) -0.019(4)
C45 0.073(7) 0.023(4) 0.049(6) -0.010(4) 0.010(5) -0.016(5)
C46 0.053(5) 0.042(5) 0.039(5) 0.000(4) -0.005(4) -0.030(4)
C48 0.105(11) 0.103(12) 0.081(9) -0.034(9) 0.024(8) -0.059(10)
C49 0.062(6) 0.059(6) 0.064(6) -0.017(5) 0.001(5) -0.043(6)
C47 0.137(15) 0.094(13) 0.112(13) -0.041(11) 0.024(11) -0.057(12)
Cl1 0.126(3) 0.0553(17) 0.0601(17) -0.0027(14) -0.0140(18) -0.0406(19)
Cl2 0.118(3) 0.100(3) 0.085(2) -0.038(2) 0.027(2) -0.069(2)
Cl3 0.076(2) 0.089(2) 0.113(3) 0.016(2) -0.028(2) -0.054(2)
Cl4 0.253(6) 0.127(4) 0.068(2) 0.020(2) -0.040(3) -0.154(4)
F2 0.215(11) 0.100(7) 0.054(4) 0.010(4) 0.003(6) -0.096(7)
N1 0.028(3) 0.019(3) 0.021(3) 0.000(2) -0.002(2) -0.013(3)
N2 0.023(3) 0.025(3) 0.023(3) -0.002(2) -0.001(2) -0.013(3)
N3 0.036(3) 0.031(3) 0.017(3) 0.001(2) -0.001(2) -0.016(3)
N4 0.044(4) 0.030(4) 0.033(4) 0.003(3) -0.010(3) -0.008(3)
O1 0.031(3) 0.023(3) 0.024(2) -0.003(2) -0.002(2) -0.013(2)
O2 0.022(2) 0.025(3) 0.022(2) -0.0028(19) 0.0040(19) -0.011(2)
O3 0.037(3) 0.021(3) 0.025(3) 0.000(2) 0.004(2) -0.011(2)
O4 0.168(10) 0.061(6) 0.104(8) -0.020(5) 0.032(7) -0.076(7)
P1 0.0331(10) 0.0265(10) 0.0235(9) 0.0006(7) -0.0027(8) -0.0126(9)
S1 0.177(4) 0.0490(18) 0.0512(17) -0.0062(13) -0.007(2) -0.057(2)
U1 0.03424(18) 0.02391(17) 0.02051(16) -0.00431(10) -0.00020(11) -0.01634(13)

loop_
_atom_type_symbol
_atom_type_description
_atom_type_scat_dispersion_real
_atom_type_scat_dispersion_imag
_atom_type_scat_source
C C 0.0033 0.0016 'International Tables Vol C Tables 4.2.6.8 and 6.1.1.4'
H H 0.0000 0.0000 'International Tables Vol C Tables 4.2.6.8 and 6.1.1.4'
O O 0.0106 0.0060 'International Tables Vol C Tables 4.2.6.8 and 6.1.1.4'
N N 0.0061 0.0033 'International Tables Vol C Tables 4.2.6.8 and 6.1.1.4'
P P 0.1023 0.0942 'International Tables Vol C Tables 4.2.6.8 and 6.1.1.4'
Cl Cl 0.1484 0.1585 'International Tables Vol C Tables 4.2.6.8 and 6.1.1.4'
U U -9.6767 9.6646 'International Tables Vol C Tables 4.2.6.8 and 6.1.1.4'
S S 0.1246 0.1234 'International Tables Vol C Tables 4.2.6.8 and 6.1.1.4'
F F 0.0171 0.0103 'International Tables Vol C Tables 4.2.6.8 and 6.1.1.4'

loop_
_geom_angle_atom_site_label_1
_geom_angle_atom_site_label_2
_geom_angle_atom_site_label_3
_geom_angle
_geom_angle_site_symmetry_1
_geom_angle_site_symmetry_3
_geom_angle_publ_flag
C4 C2 C3 113.2(8) . . ?
C4 C2 C1 113.2(8) . . ?
C3 C2 C1 109.2(7) . . ?
C5 C4 C12 116.9(8) . . ?
C5 C4 C2 120.3(8) . . ?
C12 C4 C2 122.7(7) . . ?
C6 C5 C4 121.5(9) . . ?
C5 C6 C7 120.2(10) . . ?
C8 C7 C6 122.5(10) . . ?
C7 C8 C12 117.5(9) . . ?
C7 C8 C9 120.2(9) . . ?
C12 C8 C9 122.0(8) . . ?
C8 C9 C11 111.6(8) . . ?
C8 C9 C10 112.2(8) . . ?
C11 C9 C10 108.3(7) . . ?
C8 C12 C4 121.4(7) . . ?
C8 C12 N1 121.6(7) . . ?
C4 C12 N1 116.9(7) . . ?
C8 C12 U1 107.1(5) . . ?
C4 C12 U1 110.2(5) . . ?
N1 C12 U1 46.3(3) . . ?
N1 C13 C15 122.7(7) . . ?
N1 C13 C14 120.6(7) . . ?
C15 C13 C14 116.7(7) . . ?
C16 C15 C13 128.7(7) . . ?
N2 C16 C15 123.0(7) . . ?
N2 C16 C17 120.4(7) . . ?
C15 C16 C17 116.6(7) . . ?
C19 C18 N2 120.5(6) . . ?
C19 C18 C26 120.8(7) . . ?
N2 C18 C26 118.6(6) . . ?
C19 C18 U1 107.0(5) . . ?
N2 C18 U1 49.4(3) . . ?
C26 C18 U1 106.9(5) . . ?
C23 C19 C18 118.5(7) . . ?
C23 C19 C20 119.5(7) . . ?
C18 C19 C20 121.9(7) . . ?
C19 C20 C21 113.3(7) . . ?
C19 C20 C22 111.1(8) . . ?
C21 C20 C22 107.7(7) . . ?
C19 C23 C24 120.9(8) . . ?
C25 C24 C23 120.4(8) . . ?
C24 C25 C26 121.8(8) . . ?
C25 C26 C18 117.6(7) . . ?
C25 C26 C27 121.8(7) . . ?
C18 C26 C27 120.7(7) . . ?
C29 C27 C28 110.1(8) . . ?
C29 C27 C26 110.8(7) . . ?
C28 C27 C26 114.2(7) . . ?
N4 C30 N3 111.2(7) . . ?
C32 C31 N3 109.5(8) . . ?
C31 C32 N4 106.9(7) . . ?
C36 C35 C40 120.7(10) . . ?
C36 C35 P1 119.5(8) . . ?
C40 C35 P1 119.8(9) . . ?
C35 C36 C37 119.7(13) . . ?
C38 C37 C36 118.8(13) . . ?
C37 C38 C39 123.9(11) . . ?
C38 C39 C40 117.3(11) . . ?
C39 C40 C35 119.4(13) . . ?
C42 C41 C46 120.0(8) . . ?
C42 C41 P1 119.6(6) . . ?
C46 C41 P1 120.2(6) . . ?
C41 C42 C43 119.4(9) . . ?
C44 C43 C42 120.2(9) . . ?
C45 C44 C43 120.0(9) . . ?
C44 C45 C46 122.1(9) . . ?
C45 C46 C41 118.2(8) . . ?
Cl2 C48 Cl1 111.7(8) . . ?
Cl4 C49 Cl3 114.5(6) . . ?
F3 C47 F2 103.6(8) . . ?
F3 C47 F1B 62.3(11) . . ?
F2 C47 F1B 118.3(12) . . ?
F3 C47 F1 99.1(8) . . ?
F2 C47 F1 98.8(8) . . ?
F1B C47 F1 39.2(12) . . ?
F3 C47 F3B 32.8(11) . . ?
F2 C47 F3B 84.0(13) . . ?
F1B C47 F3B 94.7(7) . . ?
F1 C47 F3B 128.7(11) . . ?
F3 C47 S1 122.9(12) . . ?
F2 C47 S1 119.3(7) . . ?
F1B C47 S1 117.0(11) . . ?
F1 C47 S1 108.6(12) . . ?
F3B C47 S1 114.2(12) . . ?
F1B F1 C47 69.9(8) . . ?
F3B F3 C47 78.3(11) . . ?
F1 F1B C47 70.9(10) . . ?
F3 F3B C47 68.9(9) . . ?
C13 N1 C12 118.6(6) . . ?
C13 N1 U1 133.2(5) . . ?
C12 N1 U1 108.0(4) . . ?
C16 N2 C18 122.5(6) . . ?
C16 N2 U1 132.3(5) . . ?
C18 N2 U1 104.2(4) . . ?
C30 N3 C31 104.5(6) . . ?
C30 N3 U1 123.4(5) . . ?
C31 N3 U1 132.0(5) . . ?
C30 N4 C32 107.9(7) . . ?
C30 N4 C33 125.5(8) . . ?
C32 N4 C33 126.6(8) . . ?
P1 O3 U1 143.5(3) . . ?
O6B O6A S1 71.2(9) . . ?
O3 P1 C35 109.0(4) . . ?
O3 P1 C34 110.8(4) . . ?
C35 P1 C34 108.7(5) . . ?
O3 P1 C41 112.1(3) . . ?
C35 P1 C41 107.7(4) . . ?
C34 P1 C41 108.4(4) . . ?
O5A S1 O4 139.7(10) . . ?
O5A S1 O6B 61.0(11) . . ?
O4 S1 O6B 118.6(12) . . ?
O5A S1 O5B 32.9(11) . . ?
O4 S1 O5B 118.0(12) . . ?
O6B S1 O5B 92.6(7) . . ?
O5A S1 O6A 92.7(7) . . ?
O4 S1 O6A 99.7(12) . . ?
O6B S1 O6A 32.5(11) . . ?
O5B S1 O6A 125.0(11) . . ?
O5A S1 C47 109.6(9) . . ?
O4 S1 C47 108.3(6) . . ?
O6B S1 C47 107.5(12) . . ?
O5B S1 C47 110.9(10) . . ?
O6A S1 C47 91.1(12) . . ?
O1 U1 O2 178.6(2) . . ?
O1 U1 O3 92.7(2) . . ?
O2 U1 O3 87.3(2) . . ?
O1 U1 N1 89.3(2) . . ?
O2 U1 N1 92.0(2) . . ?
O3 U1 N1 102.60(19) . . ?
O1 U1 N2 90.0(2) . . ?
O2 U1 N2 90.1(2) . . ?
O3 U1 N2 174.28(18) . . ?
N1 U1 N2 72.4(2) . . ?
O1 U1 N3 90.5(2) . . ?
O2 U1 N3 88.2(2) . . ?
O3 U1 N3 81.6(2) . . ?
N1 U1 N3 175.76(19) . . ?
N2 U1 N3 103.4(2) . . ?
O1 U1 C18 96.7(2) . . ?
O2 U1 C18 82.7(2) . . ?
O3 U1 C18 157.37(18) . . ?
N1 U1 C18 98.03(19) . . ?
N2 U1 C18 26.42(19) . . ?
N3 U1 C18 77.8(2) . . ?
O1 U1 C12 98.0(2) . . ?
O2 U1 C12 83.4(2) . . ?
O3 U1 C12 78.00(19) . . ?
N1 U1 C12 25.7(2) . . ?
N2 U1 C12 96.66(19) . . ?
N3 U1 C12 158.3(2) . . ?
C18 U1 C12 120.65(19) . . ?
O5B O5A S1 76.1(12) . . ?
O5A O5B S1 71.1(9) . . ?
O6A O6B S1 76.3(12) . . ?

loop_
_geom_bond_atom_site_label_1
_geom_bond_atom_site_label_2
_geom_bond_distance
_geom_bond_site_symmetry_2
_geom_bond_publ_flag
C1 C2 1.539(12) . ?
C2 C4 1.508(12) . ?
C2 C3 1.517(12) . ?
C4 C5 1.409(12) . ?
C4 C12 1.418(11) . ?
C5 C6 1.341(16) . ?
C6 C7 1.384(16) . ?
C7 C8 1.360(13) . ?
C8 C12 1.407(12) . ?
C8 C9 1.493(13) . ?
C9 C11 1.541(13) . ?
C9 C10 1.549(12) . ?
C12 N1 1.450(10) . ?
C12 U1 3.175(7) . ?
C13 N1 1.327(9) . ?
C13 C15 1.392(11) . ?
C13 C14 1.501(10) . ?
C15 C16 1.384(10) . ?
C16 N2 1.336(9) . ?
C16 C17 1.503(11) . ?
C18 C19 1.414(11) . ?
C18 N2 1.416(9) . ?
C18 C26 1.420(10) . ?
C18 U1 3.085(7) . ?
C19 C23 1.376(11) . ?
C19 C20 1.513(11) . ?
C20 C21 1.535(12) . ?
C20 C22 1.554(13) . ?
C23 C24 1.387(13) . ?
C24 C25 1.363(13) . ?
C25 C26 1.385(11) . ?
C26 C27 1.531(11) . ?
C27 C29 1.517(12) . ?
C27 C28 1.530(12) . ?
C30 N4 1.316(10) . ?
C30 N3 1.348(10) . ?
C31 C32 1.333(12) . ?
C31 N3 1.395(9) . ?
C32 N4 1.379(12) . ?
C33 N4 1.462(11) . ?
C34 P1 1.779(9) . ?
C35 C36 1.365(16) . ?
C35 C40 1.411(14) . ?
C35 P1 1.778(8) . ?
C36 C37 1.392(14) . ?
C37 C38 1.350(19) . ?
C38 C39 1.381(9) . ?
C39 C40 1.394(15) . ?
C41 C42 1.383(11) . ?
C41 C46 1.396(12) . ?
C41 P1 1.792(8) . ?
C42 C43 1.387(13) . ?
C43 C44 1.380(14) . ?
C44 C45 1.333(14) . ?
C45 C46 1.391(12) . ?
C48 Cl2 1.683(14) . ?
C48 Cl1 1.809(15) . ?
C49 Cl4 1.707(11) . ?
C49 Cl3 1.719(11) . ?
C47 F3 1.350(9) . ?
C47 F2 1.364(9) . ?
C47 F1B 1.405(7) . ?
C47 F1 1.414(9) . ?
C47 F3B 1.417(7) . ?
C47 S1 1.599(8) . ?
F1 F1B 0.94(3) . ?
F3 F3B 0.78(3) . ?
N1 U1 2.412(6) . ?
N2 U1 2.416(6) . ?
N3 U1 2.453(6) . ?
O1 U1 1.755(5) . ?
O2 U1 1.757(5) . ?
O3 P1 1.514(5) . ?
O3 U1 2.304(5) . ?
O6A O6B 0.82(3) . ?
O6A S1 1.485(10) . ?
O4 S1 1.415(7) . ?
S1 O5A 1.412(9) . ?
S1 O6B 1.447(10) . ?
S1 O5B 1.449(9) . ?
O5A O5B 0.81(3) . ?
